data_1501515
loop_
_publ_author_name
'Frantti, J.'
'Lappalainen, J.'
'Eriksson, S.'
'Lantto, V.'
'Nishio, S.'
'Kakihana, M.'
'Ivanov, S.'
'Rundlof, H.'

_publ_section_title
;
 Neutron diffraction studies of Pb (Zrx Ti1-x) O3 ceramics
;
_journal_name_full
;
Japanese Journal of Applied Physics, Part 1
;
_journal_page_first 5697
_journal_page_last 5703
_journal_paper_doi 10.1143/JJAP.39.5697
_journal_volume 39
_journal_year 2000
_chemical_formula_structural PbMg0.8Ti0.2O3
_chemical_formula_sum 'Mg0.8 O3 Pb Ti0.2'
_space_group_IT_number 99
_symmetry_cell_setting tetragonal
_symmetry_space_group_name_Hall 'P 4 -2'
_symmetry_space_group_name_H-M 'P 4 m m'
_cell_angle_alpha 90
_cell_angle_beta 90
_cell_angle_gamma 90
_cell_formula_units_Z 1
_cell_length_a 3.952510(25)
_cell_length_b 3.952510(25)
_cell_length_c 4.14840(6)
_cell_volume 64.8077(11)
_cod_data_source_file PZ08T02_P4mm_DC44.cif
_cod_data_source_block chateigner_
_cod_original_formula_sum 'Pb Mg0.8 Ti0.2 O3'
_cod_database_code 1501515

loop_
_symmetry_equiv_pos_as_xyz
'y, -x, z'
'-y, x, z'
'-y, -x, z'
'y, x, z'
'x, -y, z'
'-x, y, z'
'-x, -y, z'
'x, y, z'

loop_
_atom_site_label
_atom_site_type_symbol
_atom_site_fract_x
_atom_site_fract_y
_atom_site_fract_z
_atom_site_occupancy
_atom_site_U_iso_or_equiv
Pb1 Pb2+ 0.0085(12) 0.0085(12) 0.0000(19) 0.25 0.01041(24)
Zr1 Zr4+ 0.5 0.5 0.5632(21) 0.2 0.0045(8)
Ti1 Ti5+ 0.5 0.5 0.5452(20) 0.8 0.0045(8)
O1 O2- 0.5 0.5 0.1035(19) 1 0.00919(20)
O2 O2- 0.5 0. 0.6162(19) 1. 0.00899(13)

loop_
_atom_type_symbol
_atom_type_oxidation_number
Pb2+ 2
Zr4+ 4
Ti4+ 4
O2- -2
